data_8104405
loop_
_publ_author_name
'Artelt, H.M.'
'Meyer, G.'

_publ_section_title
;
 Crystal structure of tricesium nonaiodo dierbate(III)
;
_journal_name_full 'Zeitschrift fuer Kristallographie (149,1979-)'
_journal_page_first 284
_journal_page_last 285
_journal_volume 203
_journal_year 1993
_chemical_formula_sum 'Cs3 Er2 I9'
_chemical_name_systematic 'Cs3 (Er2 I9)'
_space_group_IT_number 194
_symmetry_space_group_name_Hall '-P 6c 2c'
_symmetry_space_group_name_H-M 'P 63/m m c'
_cell_angle_alpha 90
_cell_angle_beta 90
_cell_angle_gamma 120
_cell_formula_units_Z 2
_cell_length_a 8.3941
_cell_length_b 8.3941
_cell_length_c 21.2036
_cell_volume 1293.864
_citation_journal_id_ASTM ZEKRDZ
_cod_data_source_file Artelt_ZEKRDZ_1993_1511.cif
_cod_data_source_block Cs3Er2I9
_cod_database_code 8104405

loop_
_symmetry_equiv_pos_as_xyz
x,y,z
x-y,x,z+1/2
-y,x-y,z
-x,-y,z+1/2
-x+y,-x,z
y,-x+y,z+1/2
-y,-x,-z+1/2
x-y,-y,-z
x,x-y,-z+1/2
y,x,-z
-x+y,y,-z+1/2
-x,-x+y,-z
-x,-y,-z
-x+y,-x,-z-1/2
y,-x+y,-z
x,y,-z-1/2
x-y,x,-z
-y,x-y,-z-1/2
y,x,z-1/2
-x+y,y,z
-x,-x+y,z-1/2
-y,-x,z
x-y,-y,z-1/2
x,x-y,z

loop_
_atom_site_label
_atom_site_type_symbol
_atom_site_fract_x
_atom_site_fract_y
_atom_site_fract_z
_atom_site_occupancy
_atom_site_U_iso_or_equiv
Er1 Er+3 0.66667 0.33334 0.15538 1 0.0
Cs2 Cs+1 0 0 0.25 1 0.0
I1 I-1 0.83712 -0.83712 0.08481 1 0.0
I2 I-1 0.50387 -0.50387 0.25 1 0.0
Cs1 Cs+1 0.33334 0.66667 0.07211 1 0.0
